data_7014606
loop_
_publ_author_name
'Huang, Hui'
'Hughes, Russell P.'
'Rheingold, Arnold L.'

_publ_section_title
;
 Synthesis and structural characterization of group 6 transition metal
 complexes with terminal fluoromethylidyne (CF) ligands; a DFT/NBO/NRT
 comparison of bonding characteristics of terminal NO, CF and CH
 ligands.
;
_journal_issue 1
_journal_name_full 'Dalton transactions (Cambridge, England : 2003)'
_journal_page_first 47
_journal_page_last 55
_journal_paper_doi 10.1039/c0dt01006e
_journal_volume 40
_journal_year 2011
_chemical_formula_sum 'C8 H5 F O2 W'
_chemical_formula_weight 335.97
_chemical_name_systematic
;
?
;
_space_group_IT_number 14
_symmetry_cell_setting monoclinic
_symmetry_space_group_name_Hall '-P 2ybc'
_symmetry_space_group_name_H-M 'P 1 21/c 1'
_atom_sites_solution_hydrogens geom
_atom_sites_solution_primary direct
_atom_sites_solution_secondary difmap
_audit_creation_method SHELXL-97
_cell_angle_alpha 90.00
_cell_angle_beta 95.3340(10)
_cell_angle_gamma 90.00
_cell_formula_units_Z 4
_cell_length_a 5.8048(4)
_cell_length_b 19.8293(12)
_cell_length_c 7.0601(4)
_cell_measurement_reflns_used 289
_cell_measurement_temperature 100(2)
_cell_measurement_theta_max 23.23
_cell_measurement_theta_min 5.35
_cell_volume 809.13(9)
_computing_cell_refinement 'Bruker SAINT'
_computing_data_collection 'Bruker APEX2'
_computing_data_reduction 'Bruker SAINT'
_computing_molecular_graphics 'Bruker SHELXTL'
_computing_publication_material 'Bruker SHELXTL'
_computing_structure_refinement 'SHELXL-97 (Sheldrick, 1997)'
_computing_structure_solution 'SHELXS-97 (Sheldrick, 1990)'
_diffrn_ambient_temperature 100(2)
_diffrn_measured_fraction_theta_full 0.997
_diffrn_measured_fraction_theta_max 0.932
_diffrn_measurement_device_type 'CCD detector'
_diffrn_measurement_method 'phi and omega scans'
_diffrn_radiation_monochromator graphite
_diffrn_radiation_source 'fine-focus sealed tube'
_diffrn_radiation_type MoK\a
_diffrn_radiation_wavelength 0.71073
_diffrn_reflns_av_R_equivalents 0.0238
_diffrn_reflns_av_sigmaI/netI 0.0232
_diffrn_reflns_limit_h_max 7
_diffrn_reflns_limit_h_min -7
_diffrn_reflns_limit_k_max 25
_diffrn_reflns_limit_k_min -25
_diffrn_reflns_limit_l_max 9
_diffrn_reflns_limit_l_min -9
_diffrn_reflns_number 7596
_diffrn_reflns_theta_full 25.00
_diffrn_reflns_theta_max 28.21
_diffrn_reflns_theta_min 2.05
_exptl_absorpt_coefficient_mu 14.243
_exptl_absorpt_correction_T_max 0.736
_exptl_absorpt_correction_T_min 0.434
_exptl_absorpt_correction_type multi-scan
_exptl_absorpt_process_details sadabs
_exptl_crystal_colour green
_exptl_crystal_density_diffrn 2.758
_exptl_crystal_density_method 'not measured'
_exptl_crystal_description block
_exptl_crystal_F_000 608
_exptl_crystal_size_max 0.30
_exptl_crystal_size_mid 0.22
_exptl_crystal_size_min 0.20
_refine_diff_density_max 1.620
_refine_diff_density_min -1.999
_refine_diff_density_rms 0.152
_refine_ls_extinction_method none
_refine_ls_goodness_of_fit_ref 1.059
_refine_ls_hydrogen_treatment constr
_refine_ls_matrix_type full
_refine_ls_number_parameters 109
_refine_ls_number_reflns 1866
_refine_ls_number_restraints 0
_refine_ls_restrained_S_all 1.059
_refine_ls_R_factor_all 0.0257
_refine_ls_R_factor_gt 0.0206
_refine_ls_shift/su_max 0.001
_refine_ls_shift/su_mean 0.000
_refine_ls_structure_factor_coef Fsqd
_refine_ls_weighting_details 'calc w=1/[\s^2^(Fo^2^)+(0.0080P)^2^+2.8153P] where P=(Fo^2^+2Fc^2^)/3'
_refine_ls_weighting_scheme calc
_refine_ls_wR_factor_gt 0.0371
_refine_ls_wR_factor_ref 0.0387
_reflns_number_gt 1658
_reflns_number_total 1866
_reflns_threshold_expression >2sigma(I)
_cod_data_source_file C0DT01006E.TXT
_cod_data_source_block rph438
_cod_original_sg_symbol_H-M P2(1)/c
_cod_database_code 7014606

loop_
_symmetry_equiv_pos_as_xyz
'x, y, z'
'-x, y+1/2, -z+1/2'
'-x, -y, -z'
'x, -y-1/2, z-1/2'

loop_
_atom_site_label
_atom_site_type_symbol
_atom_site_fract_x
_atom_site_fract_y
_atom_site_fract_z
_atom_site_U_iso_or_equiv
_atom_site_adp_type
_atom_site_occupancy
_atom_site_symmetry_multiplicity
_atom_site_calc_flag
_atom_site_refinement_flags
_atom_site_disorder_assembly
_atom_site_disorder_group
C1 C -0.1440(7) 0.4371(2) 0.7430(6) 0.0223(9) Uani 1 1 d . . .
H1 H -0.2680 0.4485 0.8112 0.027 Uiso 1 1 calc R . .
C2 C 0.0602(7) 0.4737(2) 0.7399(6) 0.0212(9) Uani 1 1 d . . .
H2 H 0.0954 0.5135 0.8060 0.025 Uiso 1 1 calc R . .
C3 C 0.2047(8) 0.4406(2) 0.6204(6) 0.0248(9) Uani 1 1 d . . .
H3 H 0.3507 0.4547 0.5931 0.030 Uiso 1 1 calc R . .
C4 C 0.0877(9) 0.3820(2) 0.5494(6) 0.0289(11) Uani 1 1 d . . .
H4 H 0.1446 0.3506 0.4676 0.035 Uiso 1 1 calc R . .
C5 C -0.1310(8) 0.3791(2) 0.6236(6) 0.0258(10) Uani 1 1 d . . .
H5 H -0.2436 0.3460 0.5996 0.031 Uiso 1 1 calc R . .
C6 C 0.3431(7) 0.2886(2) 0.8736(5) 0.0194(8) Uani 1 1 d . . .
C7 C 0.3657(7) 0.4010(2) 1.0873(5) 0.0199(9) Uani 1 1 d . . .
C8 C -0.0257(7) 0.3237(2) 1.0584(5) 0.0190(8) Uani 1 1 d . . .
O1 O 0.4594(5) 0.23819(14) 0.8686(4) 0.0307(7) Uani 0.67 1 d P A 1
F1A F 0.4594(5) 0.23819(14) 0.8686(4) 0.0307(7) Uani 0.33 1 d P A 2
O2 O 0.4985(5) 0.42168(15) 1.2175(4) 0.0327(7) Uani 0.67 1 d P A 1
F1B F 0.4985(5) 0.42168(15) 1.2175(4) 0.0327(7) Uani 0.33 1 d P A 2
F1 F -0.1453(5) 0.29653(15) 1.1649(4) 0.0314(7) Uani 0.33 1 d P A 1
O3 O -0.1453(5) 0.29653(15) 1.1649(4) 0.0314(7) Uani 0.67 1 d P A 2
W1 W 0.15746(3) 0.368731(8) 0.88166(2) 0.01924(6) Uani 1 1 d . A .

loop_
_atom_site_aniso_label
_atom_site_aniso_U_11
_atom_site_aniso_U_22
_atom_site_aniso_U_33
_atom_site_aniso_U_23
_atom_site_aniso_U_13
_atom_site_aniso_U_12
C1 0.016(2) 0.026(2) 0.024(2) 0.0067(17) 0.0016(17) 0.0069(18)
C2 0.023(2) 0.017(2) 0.022(2) 0.0026(16) -0.0030(17) 0.0009(17)
C3 0.021(2) 0.029(2) 0.023(2) 0.0102(17) -0.0004(18) -0.0001(19)
C4 0.041(3) 0.030(3) 0.0147(19) -0.0002(16) -0.0021(18) 0.015(2)
C5 0.026(2) 0.025(2) 0.025(2) 0.0057(17) -0.0104(18) -0.0062(18)
C6 0.020(2) 0.022(2) 0.0167(18) -0.0011(15) 0.0028(16) -0.0032(17)
C7 0.021(2) 0.016(2) 0.023(2) 0.0020(16) 0.0023(17) 0.0020(17)
C8 0.015(2) 0.020(2) 0.0208(19) -0.0012(16) -0.0029(16) 0.0027(17)
O1 0.0325(18) 0.0245(16) 0.0360(16) -0.0040(12) 0.0089(14) 0.0049(14)
F1A 0.0325(18) 0.0245(16) 0.0360(16) -0.0040(12) 0.0089(14) 0.0049(14)
O2 0.0234(17) 0.0365(17) 0.0372(16) -0.0144(14) -0.0026(13) -0.0069(14)
F1B 0.0234(17) 0.0365(17) 0.0372(16) -0.0144(14) -0.0026(13) -0.0069(14)
F1 0.0244(17) 0.0320(17) 0.0389(17) 0.0073(13) 0.0085(14) -0.0051(13)
O3 0.0244(17) 0.0320(17) 0.0389(17) 0.0073(13) 0.0085(14) -0.0051(13)
W1 0.01928(10) 0.01946(9) 0.01829(8) 0.00475(7) -0.00190(6) 0.00182(7)

loop_
_atom_type_symbol
_atom_type_description
_atom_type_scat_dispersion_real
_atom_type_scat_dispersion_imag
_atom_type_scat_source
C C 0.0033 0.0016 'International Tables Vol C Tables 4.2.6.8 and 6.1.1.4'
H H 0.0000 0.0000 'International Tables Vol C Tables 4.2.6.8 and 6.1.1.4'
O O 0.0106 0.0060 'International Tables Vol C Tables 4.2.6.8 and 6.1.1.4'
F F 0.0171 0.0103 'International Tables Vol C Tables 4.2.6.8 and 6.1.1.4'
W W -0.8490 6.8722 'International Tables Vol C Tables 4.2.6.8 and 6.1.1.4'

loop_
_geom_angle_atom_site_label_1
_geom_angle_atom_site_label_2
_geom_angle_atom_site_label_3
_geom_angle
_geom_angle_site_symmetry_1
_geom_angle_site_symmetry_3
_geom_angle_publ_flag
C2 C1 C5 108.5(4) . . ?
C2 C1 W1 72.9(2) . . ?
C5 C1 W1 72.8(2) . . ?
C2 C1 H1 125.7 . . ?
C5 C1 H1 125.7 . . ?
W1 C1 H1 120.4 . . ?
C1 C2 C3 108.9(4) . . ?
C1 C2 W1 72.8(2) . . ?
C3 C2 W1 73.1(2) . . ?
C1 C2 H2 125.6 . . ?
C3 C2 H2 125.6 . . ?
W1 C2 H2 120.3 . . ?
C2 C3 C4 107.6(4) . . ?
C2 C3 W1 72.2(2) . . ?
C4 C3 W1 72.3(2) . . ?
C2 C3 H3 126.2 . . ?
C4 C3 H3 126.2 . . ?
W1 C3 H3 121.1 . . ?
C3 C4 C5 108.6(4) . . ?
C3 C4 W1 72.9(2) . . ?
C5 C4 W1 72.8(2) . . ?
C3 C4 H4 125.7 . . ?
C5 C4 H4 125.7 . . ?
W1 C4 H4 120.3 . . ?
C4 C5 C1 106.4(4) . . ?
C4 C5 W1 72.2(2) . . ?
C1 C5 W1 71.9(2) . . ?
C4 C5 H5 126.8 . . ?
C1 C5 H5 126.8 . . ?
W1 C5 H5 121.0 . . ?
O1 C6 W1 179.9(4) . . ?
O2 C7 W1 179.7(4) . . ?
F1 C8 W1 178.0(3) . . ?
C7 W1 C6 89.01(17) . . ?
C7 W1 C8 90.66(17) . . ?
C6 W1 C8 88.89(17) . . ?
C7 W1 C1 121.06(16) . . ?
C6 W1 C1 149.37(15) . . ?
C8 W1 C1 95.89(16) . . ?
C7 W1 C2 97.84(16) . . ?
C6 W1 C2 146.11(16) . . ?
C8 W1 C2 123.96(16) . . ?
C1 W1 C2 34.36(14) . . ?
C7 W1 C4 139.14(17) . . ?
C6 W1 C4 96.17(15) . . ?
C8 W1 C4 129.81(17) . . ?
C1 W1 C4 57.98(15) . . ?
C2 W1 C4 57.75(14) . . ?
C7 W1 C5 155.27(16) . . ?
C6 W1 C5 114.03(16) . . ?
C8 W1 C5 98.32(16) . . ?
C1 W1 C5 35.35(15) . . ?
C2 W1 C5 58.11(14) . . ?
C4 W1 C5 34.97(16) . . ?
C7 W1 C3 106.22(16) . . ?
C6 W1 C3 111.62(16) . . ?
C8 W1 C3 153.16(16) . . ?
C1 W1 C3 57.62(15) . . ?
C2 W1 C3 34.64(15) . . ?
C4 W1 C3 34.83(15) . . ?
C5 W1 C3 58.18(15) . . ?

loop_
_geom_bond_atom_site_label_1
_geom_bond_atom_site_label_2
_geom_bond_distance
_geom_bond_site_symmetry_2
_geom_bond_publ_flag
C1 C2 1.391(6) . ?
C1 C5 1.433(6) . ?
C1 W1 2.354(4) . ?
C1 H1 0.9300 . ?
C2 C3 1.406(6) . ?
C2 W1 2.355(4) . ?
C2 H2 0.9300 . ?
C3 C4 1.414(6) . ?
C3 W1 2.367(4) . ?
C3 H3 0.9300 . ?
C4 C5 1.419(7) . ?
C4 W1 2.358(4) . ?
C4 H4 0.9300 . ?
C5 W1 2.366(4) . ?
C5 H5 0.9300 . ?
C6 O1 1.208(5) . ?
C6 W1 1.924(4) . ?
C7 O2 1.215(5) . ?
C7 W1 1.911(4) . ?
C8 F1 1.198(5) . ?
C8 W1 1.932(4) . ?
